data_2202770
loop_
_publ_author_name
'Sun, Qiaozhen'
'Zhang, Hanhui'
'Huang, Changcang'
'Sun, Ruiqing'
'Wang, Yongjing'

_publ_section_title
;
 Ethylenediammonium disulfidodecamolybdate(VI)
;
_journal_issue 7
_journal_name_full 'Acta Crystallographica Section E'
_journal_page_first m449
_journal_page_last m451
_journal_paper_doi 10.1107/S1600536803012418
_journal_volume 59
_journal_year 2003
_chemical_formula_iupac '(C2 H10 N2) [Mo O10 S2]'
_chemical_formula_moiety 'C2 H10 N2 2+, Mo O10 S2 2-'
_chemical_formula_sum 'C2 H10 Mo N2 O10 S2'
_chemical_formula_weight 382.18
_chemical_name_systematic
;
Ethylenediammonium disulfidodecamolybdate(VI)
;
_space_group_IT_number 15
_symmetry_cell_setting monoclinic
_symmetry_space_group_name_Hall '-C 2yc'
_symmetry_space_group_name_H-M 'C 1 2/c 1'
_atom_sites_solution_hydrogens geom
_atom_sites_solution_primary direct
_atom_sites_solution_secondary difmap
_audit_creation_method SHELXL-97
_cell_angle_alpha 90
_cell_angle_beta 120.583(3)
_cell_angle_gamma 90
_cell_formula_units_Z 4
_cell_length_a 9.9305(7)
_cell_length_b 13.6738(9)
_cell_length_c 8.7309(4)
_cell_measurement_reflns_used 25
_cell_measurement_temperature 293(2)
_cell_measurement_theta_max 18
_cell_measurement_theta_min 12
_cell_volume 1020.63(11)
_computing_cell_refinement TEXRAY
_computing_data_collection 'TEXRAY (Molecular Structure Corporation, 1999)'
_computing_data_reduction 'TEXSAN (Molecular Structure Corporation, 1999)'
_computing_molecular_graphics 'ORTEX (McArdle, 1995)'
_computing_publication_material SHELXL97
_computing_structure_refinement 'SHELXL97 (Sheldrick, 1997)'
_computing_structure_solution 'SHELXS97 (Sheldrick, 1997)'
_diffrn_ambient_temperature 293(2)
_diffrn_detector_area_resol_mean none
_diffrn_measured_fraction_theta_full 0.998
_diffrn_measured_fraction_theta_max 0.998
_diffrn_measurement_device_type 'Rigaku Weissenberg IP'
_diffrn_measurement_method 'scintillation counter'
_diffrn_radiation_monochromator graphite
_diffrn_radiation_source 'rotor target'
_diffrn_radiation_type MoK\a
_diffrn_radiation_wavelength 0.71073
_diffrn_reflns_av_R_equivalents 0.0000
_diffrn_reflns_av_sigmaI/netI 0.0277
_diffrn_reflns_limit_h_max 12
_diffrn_reflns_limit_h_min 0
_diffrn_reflns_limit_k_max 17
_diffrn_reflns_limit_k_min 0
_diffrn_reflns_limit_l_max 9
_diffrn_reflns_limit_l_min -11
_diffrn_reflns_number 1167
_diffrn_reflns_theta_full 27.48
_diffrn_reflns_theta_max 27.48
_diffrn_reflns_theta_min 2.81
_diffrn_standards_decay_% none
_diffrn_standards_interval_count none
_diffrn_standards_interval_time none
_diffrn_standards_number none
_exptl_absorpt_coefficient_mu 1.747
_exptl_absorpt_correction_type none
_exptl_crystal_colour Colourless
_exptl_crystal_density_diffrn 2.487
_exptl_crystal_density_method 'not measured'
_exptl_crystal_description Block
_exptl_crystal_F_000 760
_exptl_crystal_size_max 0.25
_exptl_crystal_size_mid 0.18
_exptl_crystal_size_min 0.15
_refine_diff_density_max 0.458
_refine_diff_density_min -0.656
_refine_ls_extinction_method none
_refine_ls_goodness_of_fit_ref 1.001
_refine_ls_hydrogen_treatment noref
_refine_ls_matrix_type full
_refine_ls_number_parameters 79
_refine_ls_number_reflns 1167
_refine_ls_number_restraints 0
_refine_ls_restrained_S_all 1.001
_refine_ls_R_factor_all 0.0231
_refine_ls_R_factor_gt 0.0204
_refine_ls_shift/su_max 0.001
_refine_ls_shift/su_mean 0.000
_refine_ls_structure_factor_coef Fsqd
_refine_ls_weighting_details 'calc w = 1/[\s^2^(Fo^2^)+(0.0330P)^2^+1.4860P] where P = (Fo^2^+2Fc^2^)/3'
_refine_ls_weighting_scheme calc
_refine_ls_wR_factor_gt 0.0565
_refine_ls_wR_factor_ref 0.0572
_reflns_number_gt 1085
_reflns_number_total 1167
_reflns_threshold_expression I>2\s(I)
_cod_data_source_file ob6247.cif
_cod_data_source_block I
_cod_depositor_comments
;
The following automatic conversions were performed:
'_symmetry_cell_setting' value 'Monoclinic' changed to 'monoclinic'
according to '/home/saulius/struct/CIF-dictionaries/cif_core.dic'
dictionary named 'cif_core.dic' version 2.4.1 from 2010-06-29.

Automatic conversion script
Id: cif_fix_enum 1527 2010-12-29 10:47:43Z saulius 

The following automatic conversions were performed:

'_symmetry_cell_setting' value 'Monoclinic' changed to 'monoclinic'
according to /home/saulius/struct/CIF-dictionaries/cif_core.dic
dictionary named 'cif_core.dic' version 2.4.1 from
2010-06-29.

'_exptl_absorpt_correction_type' value 'None' changed to
'none' according to
/home/saulius/struct/CIF-dictionaries/cif_core.dic dictionary named
'cif_core.dic' version 2.4.1 from 2010-06-29.

Automatic conversion script
Id: cif_fix_values 1715 2011-07-08 13:25:40Z adriana 
;
_cod_original_sg_symbol_H-M 'C 2/c'
_cod_database_code 2202770
_cod_database_fobs_code 2202770

loop_
_symmetry_equiv_pos_as_xyz
'x, y, z'
'-x, y, -z+1/2'
'x+1/2, y+1/2, z'
'-x+1/2, y+1/2, -z+1/2'
'-x, -y, -z'
'x, -y, z-1/2'
'-x+1/2, -y+1/2, -z'
'x+1/2, -y+1/2, z-1/2'

loop_
_atom_site_label
_atom_site_fract_x
_atom_site_fract_y
_atom_site_fract_z
_atom_site_U_iso_or_equiv
_atom_site_adp_type
_atom_site_calc_flag
_atom_site_refinement_flags
_atom_site_occupancy
_atom_site_disorder_assembly
_atom_site_disorder_group
_atom_site_type_symbol
Mo 0.0000 0.442325(18) 0.2500 0.01508(10) Uani d S 1 . . Mo
S -0.24150(6) 0.57377(4) 0.32552(7) 0.01383(13) Uani d . 1 . . S
O1 -0.19081(18) 0.53232(13) 0.5089(2) 0.0218(3) Uani d . 1 . . O
O2 -0.10199(19) 0.57069(11) 0.3039(2) 0.0189(3) Uani d . 1 . . O
O3 -0.36749(18) 0.51359(12) 0.1978(2) 0.0212(3) Uani d . 1 . . O
O4 -0.28798(19) 0.67537(12) 0.3193(2) 0.0259(4) Uani d . 1 . . O
O5 0.0857(2) 0.36541(12) 0.1724(2) 0.0250(4) Uani d . 1 . . O
N 0.9510(2) 0.82136(14) 0.4320(3) 0.0250(4) Uani d . 1 . . N
C 1.0503(3) 0.80767(19) 0.3512(3) 0.0262(5) Uani d . 1 . . C
H1 1.1056 0.7484 0.3918 0.034(4) Uiso d . 1 . . H
H2 1.1096 0.8689 0.3893 0.034(4) Uiso d . 1 . . H
H3 0.8852 0.7825 0.3943 0.034(4) Uiso d . 1 . . H
H4 0.9162 0.8794 0.4185 0.034(4) Uiso d . 1 . . H
H5 1.0024 0.8121 0.5384 0.034(4) Uiso d . 1 . . H

loop_
_atom_site_aniso_label
_atom_site_aniso_U_11
_atom_site_aniso_U_22
_atom_site_aniso_U_33
_atom_site_aniso_U_12
_atom_site_aniso_U_13
_atom_site_aniso_U_23
Mo 0.01587(15) 0.01599(15) 0.01206(14) 0.000 0.00615(11) 0.000
S 0.0134(3) 0.0150(2) 0.0113(2) 0.00013(18) 0.0050(2) -0.00005(17)
O1 0.0188(8) 0.0310(9) 0.0132(7) -0.0041(7) 0.0065(6) 0.0036(6)
O2 0.0190(8) 0.0218(8) 0.0195(8) -0.0026(6) 0.0123(7) -0.0027(6)
O3 0.0184(8) 0.0245(8) 0.0166(8) -0.0045(6) 0.0059(7) -0.0034(6)
O4 0.0221(8) 0.0172(8) 0.0336(9) 0.0039(6) 0.0106(7) -0.0007(7)
O5 0.0275(9) 0.0242(9) 0.0214(8) 0.0062(7) 0.0111(7) -0.0013(7)
N 0.0251(10) 0.0205(10) 0.0232(10) -0.0035(8) 0.0078(8) 0.0001(8)
C 0.0213(11) 0.0286(12) 0.0232(12) -0.0002(9) 0.0075(10) 0.0018(9)

loop_
_atom_type_symbol
_atom_type_description
_atom_type_scat_dispersion_real
_atom_type_scat_dispersion_imag
_atom_type_scat_source
O O 0.0106 0.0060 'International Tables Vol C Tables 4.2.6.8 and 6.1.1.4'
C C 0.0033 0.0016 'International Tables Vol C Tables 4.2.6.8 and 6.1.1.4'
N N 0.0061 0.0033 'International Tables Vol C Tables 4.2.6.8 and 6.1.1.4'
S S 0.1246 0.1234 'International Tables Vol C Tables 4.2.6.8 and 6.1.1.4'
Mo Mo -1.6832 0.6857 'International Tables Vol C Tables 4.2.6.8 and 6.1.1.4'
H H 0.0000 0.0000 'International Tables Vol C Tables 4.2.6.8 and 6.1.1.4'

loop_
_geom_angle_atom_site_label_1
_geom_angle_atom_site_label_2
_geom_angle_atom_site_label_3
_geom_angle_site_symmetry_1
_geom_angle_site_symmetry_3
_geom_angle
_geom_angle_publ_flag
O5 Mo O5 . 2 103.34(12) yes
O5 Mo O1 . 5_566 97.32(8) yes
O5 Mo O1 2 5_566 94.90(7) ?
O5 Mo O1 . 6_565 94.90(7) yes
O5 Mo O1 2 6_565 97.32(8) ?
O1 Mo O1 5_566 6_565 160.24(10) yes
O5 Mo O2 . 2 91.74(7) yes
O5 Mo O2 2 2 164.17(7) ?
O1 Mo O2 5_566 2 78.21(6) ?
O1 Mo O2 6_565 2 85.98(7) ?
O5 Mo O2 . . 164.17(7) yes
O5 Mo O2 2 . 91.74(7) ?
O1 Mo O2 5_566 . 85.98(7) yes
O1 Mo O2 6_565 . 78.21(6) yes
O2 Mo O2 2 . 73.72(8) yes
O3 S O4 . . 112.52(10) ?
O3 S O2 . . 112.55(9) ?
O4 S O2 . . 108.63(10) ?
O3 S O1 . . 107.12(10) ?
O4 S O1 . . 108.87(11) ?
O2 S O1 . . 106.94(9) ?
S O1 Mo . 5_566 131.66(10) ?
S O2 Mo . . 127.58(9) ?
C N H3 . . 109.4 ?
C N H4 . . 111.9 ?
H3 N H4 . . 112.7 ?
C N H5 . . 110.0 ?
H3 N H5 . . 106.4 ?
H4 N H5 . . 106.2 ?
N C C . 2_755 110.4(2) ?
N C H1 . . 109.3 ?
C C H1 2_755 . 110.43 ?
N C H2 . . 99.2 ?
C C H2 2_755 . 108.64 ?
H1 C H2 . . 118.2 ?

loop_
_geom_bond_atom_site_label_1
_geom_bond_atom_site_label_2
_geom_bond_site_symmetry_2
_geom_bond_distance
_geom_bond_publ_flag
Mo O5 . 1.6959(16) yes
Mo O5 2 1.6959(16) ?
Mo O1 5_566 2.0208(15) yes
Mo O1 6_565 2.0208(15) ?
Mo O2 2 2.1938(16) ?
Mo O2 . 2.1938(15) yes
S O3 . 1.4376(15) yes
S O4 . 1.4562(16) yes
S O2 . 1.4911(16) yes
S O1 . 1.5223(16) yes
O1 Mo 5_566 2.0208(15) ?
N C . 1.487(3) ?
N H3 . 0.774 ?
N H4 . 0.850 ?
N H5 . 0.811 ?
C C 2_755 1.525(5) ?
C H1 . 0.941 ?
C H2 . 0.980 ?

loop_
_geom_hbond_atom_site_label_D
_geom_hbond_atom_site_label_H
_geom_hbond_atom_site_label_A
_geom_hbond_site_symmetry_A
_geom_hbond_distance_DH
_geom_hbond_distance_HA
_geom_hbond_distance_DA
_geom_hbond_angle_DHA
_geom_hbond_publ_flag
N H3 O4 1_655 0.77 2.09 2.865(3) 174 yes
N H4 O3 4 0.85 2.03 2.815(3) 153 yes
N H5 O4 8_666 0.81 2.28 3.039(3) 157 yes
N H5 O5 6_666 0.81 2.64 3.140(3) 122 yes
N H5 S 8_666 0.81 2.95 3.537(3) 131 yes
